data_2220036
loop_
_publ_author_name
'Choi, Hong Dae'
'Seo, Pil Ja'
'Son, Byeng Wha'
'Lee, Uk'

_publ_section_title
;
 Methyl 2-(5-chloro-3-methylsulfinyl-1-benzofuran-2-yl)acetate
;
_journal_coeditor_code ZL2153
_journal_issue 11
_journal_name_full 'Acta Crystallographica Section E'
_journal_page_first o2139
_journal_paper_doi 10.1107/S1600536808033503
_journal_volume 64
_journal_year 2008
_chemical_formula_iupac 'C12 H11 Cl O4 S'
_chemical_formula_moiety 'C12 H11 Cl O4 S'
_chemical_formula_sum 'C12 H11 Cl O4 S'
_chemical_formula_weight 286.72
_chemical_melting_point_gt 415
_chemical_melting_point_lt 416
_chemical_name_systematic
;
Methyl 2-(5-chloro-3-methylsulfinyl-1-benzofuran-2-yl)acetate
;
_space_group_IT_number 2
_symmetry_cell_setting triclinic
_symmetry_space_group_name_Hall '-P 1'
_symmetry_space_group_name_H-M 'P -1'
_atom_sites_solution_hydrogens geom
_atom_sites_solution_primary direct
_atom_sites_solution_secondary difmap
_cell_angle_alpha 73.7740(10)
_cell_angle_beta 78.7430(10)
_cell_angle_gamma 68.5590(10)
_cell_formula_units_Z 2
_cell_length_a 7.8910(5)
_cell_length_b 8.9416(6)
_cell_length_c 10.4048(7)
_cell_measurement_reflns_used 2313
_cell_measurement_temperature 298(2)
_cell_measurement_theta_max 28.19
_cell_measurement_theta_min 2.79
_cell_volume 652.55(7)
_computing_cell_refinement 'SAINT (Bruker, 2001)'
_computing_data_collection 'SMART (Bruker, 2001)'
_computing_data_reduction 'SAINT (Bruker, 2001)'
_computing_molecular_graphics 'ORTEP-3 (Farrugia, 1997) and DIAMOND (Brandenburg, 1998)'
_computing_publication_material 'SHELXL97 (Sheldrick, 2008)'
_computing_structure_refinement 'SHELXL97 (Sheldrick, 2008)'
_computing_structure_solution 'SHELXS97 (Sheldrick, 2008)'
_diffrn_ambient_temperature 298(2)
_diffrn_detector_area_resol_mean 10.0
_diffrn_measured_fraction_theta_full 0.982
_diffrn_measured_fraction_theta_max 0.982
_diffrn_measurement_device_type 'Bruker SMART CCD'
_diffrn_measurement_method '\f and \w'
_diffrn_radiation_monochromator graphite
_diffrn_radiation_source 'fine-focus sealed tube'
_diffrn_radiation_type MoK\a
_diffrn_radiation_wavelength 0.71073
_diffrn_reflns_av_R_equivalents 0.0121
_diffrn_reflns_av_sigmaI/netI 0.0197
_diffrn_reflns_limit_h_max 9
_diffrn_reflns_limit_h_min -9
_diffrn_reflns_limit_k_max 7
_diffrn_reflns_limit_k_min -11
_diffrn_reflns_limit_l_max 12
_diffrn_reflns_limit_l_min -12
_diffrn_reflns_number 3753
_diffrn_reflns_theta_full 26.00
_diffrn_reflns_theta_max 26.00
_diffrn_reflns_theta_min 2.51
_exptl_absorpt_coefficient_mu 0.455
_exptl_absorpt_correction_T_max 0.907
_exptl_absorpt_correction_T_min 0.827
_exptl_absorpt_correction_type multi-scan
_exptl_absorpt_process_details '(SADABS; Sheldrick, 1999)'
_exptl_crystal_colour colourless
_exptl_crystal_density_diffrn 1.459
_exptl_crystal_density_method 'not measured'
_exptl_crystal_description block
_exptl_crystal_F_000 296
_exptl_crystal_size_max 0.40
_exptl_crystal_size_mid 0.40
_exptl_crystal_size_min 0.20
_refine_diff_density_max 0.233
_refine_diff_density_min -0.251
_refine_ls_extinction_method none
_refine_ls_goodness_of_fit_ref 1.057
_refine_ls_hydrogen_treatment mixed
_refine_ls_matrix_type full
_refine_ls_number_parameters 169
_refine_ls_number_reflns 2525
_refine_ls_number_restraints 0
_refine_ls_restrained_S_all 1.057
_refine_ls_R_factor_all 0.0434
_refine_ls_R_factor_gt 0.0352
_refine_ls_shift/su_max_lt 0.001
_refine_ls_shift/su_mean 0.000
_refine_ls_structure_factor_coef Fsqd
_refine_ls_weighting_details 'calc w = 1/[\s^2^(Fo^2^)+(0.0497P)^2^+0.2053P] where P=(Fo^2^+2Fc^2^)/3'
_refine_ls_weighting_scheme calc
_refine_ls_wR_factor_gt 0.0925
_refine_ls_wR_factor_ref 0.1007
_reflns_number_gt 2123
_reflns_number_total 2525
_reflns_threshold_expression I>2\s(I)
_cod_data_source_file zl2153.cif
_cod_data_source_block I
_cod_original_sg_symbol_Hall -P_1
_cod_database_code 2220036
_cod_database_fobs_code 2220036

loop_
_symmetry_equiv_pos_as_xyz
'x, y, z'
'-x, -y, -z'

loop_
_atom_site_type_symbol
_atom_site_label
_atom_site_fract_x
_atom_site_fract_y
_atom_site_fract_z
_atom_site_U_iso_or_equiv
_atom_site_adp_type
_atom_site_calc_flag
_atom_site_refinement_flags
_atom_site_occupancy
Cl Cl -0.22541(8) 0.20560(7) 0.87139(8) 0.0834(2) Uani d . 1
S S 0.23616(7) 0.63233(7) 0.54121(5) 0.05176(17) Uani d . 1
O O1 0.33659(17) 0.45642(16) 0.92043(12) 0.0468(3) Uani d . 1
O O2 0.5278(2) 0.89402(19) 0.72451(19) 0.0728(5) Uani d . 1
O O3 0.2521(2) 0.9006(2) 0.69823(19) 0.0748(5) Uani d . 1
O O4 0.2462(2) 0.4995(2) 0.47609(15) 0.0688(4) Uani d . 1
C C1 0.2400(2) 0.5423(2) 0.71481(17) 0.0429(4) Uani d . 1
C C2 0.1418(2) 0.4347(2) 0.79676(17) 0.0424(4) Uani d . 1
C C3 0.0067(3) 0.3789(2) 0.7780(2) 0.0489(4) Uani d . 1
H H3 -0.040(3) 0.409(3) 0.694(2) 0.053(6) Uiso d . 1
C C4 -0.0519(3) 0.2747(2) 0.8878(2) 0.0555(5) Uani d . 1
C C5 0.0180(3) 0.2229(3) 1.0116(2) 0.0596(5) Uani d . 1
H H5 -0.0254 0.1511 1.0818 0.072 Uiso calc R 1
C C6 0.1517(3) 0.2778(2) 1.0307(2) 0.0556(5) Uani d . 1
H H6 0.2007 0.2447 1.1124 0.067 Uiso calc R 1
C C7 0.2087(2) 0.3845(2) 0.92181(19) 0.0450(4) Uani d . 1
C C8 0.3537(2) 0.5507(2) 0.79220(18) 0.0433(4) Uani d . 1
C C9 0.4870(3) 0.6396(2) 0.7667(2) 0.0494(4) Uani d . 1
H H9A 0.5801 0.6024 0.6959 0.059 Uiso calc R 1
H H9B 0.5470 0.6105 0.8475 0.059 Uiso calc R 1
C C10 0.4045(3) 0.8245(3) 0.72678(19) 0.0489(4) Uani d . 1
C C11 0.4682(5) 1.0733(3) 0.6855(4) 0.1092(12) Uani d . 1
H H11A 0.4158 1.1104 0.6016 0.164 Uiso calc R 1
H H11B 0.5713 1.1098 0.6754 0.164 Uiso calc R 1
H H11C 0.3782 1.1180 0.7537 0.164 Uiso calc R 1
C C12 0.0024(3) 0.7661(3) 0.5437(2) 0.0661(6) Uani d . 1
H H12A -0.0223 0.8297 0.4543 0.099 Uiso calc R 1
H H12B -0.0183 0.8390 0.6018 0.099 Uiso calc R 1
H H12C -0.0772 0.7011 0.5764 0.099 Uiso calc R 1

loop_
_atom_site_aniso_label
_atom_site_aniso_U_11
_atom_site_aniso_U_22
_atom_site_aniso_U_33
_atom_site_aniso_U_12
_atom_site_aniso_U_13
_atom_site_aniso_U_23
Cl 0.0594(4) 0.0550(3) 0.1360(6) -0.0274(3) -0.0214(4) -0.0029(4)
S 0.0541(3) 0.0652(3) 0.0390(3) -0.0251(2) -0.0121(2) -0.0044(2)
O1 0.0496(7) 0.0499(7) 0.0406(7) -0.0133(6) -0.0141(5) -0.0075(5)
O2 0.0579(9) 0.0575(9) 0.1130(14) -0.0244(7) -0.0186(9) -0.0208(9)
O3 0.0557(9) 0.0564(9) 0.1072(13) -0.0179(7) -0.0286(9) 0.0023(9)
O4 0.0751(10) 0.0872(11) 0.0505(8) -0.0219(9) -0.0140(7) -0.0269(8)
C1 0.0460(9) 0.0439(10) 0.0394(9) -0.0139(8) -0.0101(7) -0.0081(7)
C2 0.0436(9) 0.0383(9) 0.0431(9) -0.0087(7) -0.0086(7) -0.0096(7)
C3 0.0465(10) 0.0432(10) 0.0584(12) -0.0125(8) -0.0119(9) -0.0123(9)
C4 0.0449(10) 0.0376(10) 0.0800(14) -0.0101(8) -0.0095(10) -0.0100(9)
C5 0.0537(12) 0.0419(10) 0.0671(13) -0.0109(9) 0.0000(10) 0.0018(9)
C6 0.0564(12) 0.0489(11) 0.0489(11) -0.0091(9) -0.0087(9) -0.0009(9)
C7 0.0437(9) 0.0416(10) 0.0455(10) -0.0078(8) -0.0086(7) -0.0093(8)
C8 0.0428(9) 0.0448(10) 0.0417(9) -0.0107(8) -0.0107(7) -0.0093(7)
C9 0.0449(10) 0.0534(11) 0.0534(11) -0.0163(8) -0.0143(8) -0.0115(9)
C10 0.0472(10) 0.0557(11) 0.0468(10) -0.0193(9) -0.0064(8) -0.0124(8)
C11 0.095(2) 0.0580(16) 0.186(4) -0.0338(16) -0.030(2) -0.0244(19)
C12 0.0659(13) 0.0603(13) 0.0673(14) -0.0152(11) -0.0275(11) -0.0009(11)

loop_
_atom_type_symbol
_atom_type_description
_atom_type_scat_dispersion_real
_atom_type_scat_dispersion_imag
_atom_type_scat_source
C C 0.0033 0.0016 'International Tables Vol C Tables 4.2.6.8 and 6.1.1.4'
H H 0.0000 0.0000 'International Tables Vol C Tables 4.2.6.8 and 6.1.1.4'
O O 0.0106 0.0060 'International Tables Vol C Tables 4.2.6.8 and 6.1.1.4'
S S 0.1246 0.1234 'International Tables Vol C Tables 4.2.6.8 and 6.1.1.4'
Cl Cl 0.1484 0.1585 'International Tables Vol C Tables 4.2.6.8 and 6.1.1.4'

loop_
_geom_angle_atom_site_label_1
_geom_angle_atom_site_label_2
_geom_angle_atom_site_label_3
_geom_angle
O4 S C1 105.98(9)
O4 S C12 106.01(11)
C1 S C12 98.50(10)
C8 O1 C7 106.35(13)
C10 O2 C11 116.4(2)
C8 C1 C2 107.57(15)
C8 C1 S 124.18(15)
C2 C1 S 127.95(14)
C7 C2 C3 119.64(17)
C7 C2 C1 104.63(16)
C3 C2 C1 135.72(17)
C4 C3 C2 116.31(19)
C4 C3 H3 121.9(13)
C2 C3 H3 121.8(13)
C3 C4 C5 123.7(2)
C3 C4 Cl 118.25(17)
C5 C4 Cl 118.09(16)
C6 C5 C4 120.25(19)
C6 C5 H5 119.9
C4 C5 H5 119.9
C7 C6 C5 116.40(19)
C7 C6 H6 121.8
C5 C6 H6 121.8
O1 C7 C6 125.70(17)
O1 C7 C2 110.58(15)
C6 C7 C2 123.72(18)
C1 C8 O1 110.86(16)
C1 C8 C9 133.29(17)
O1 C8 C9 115.85(15)
C8 C9 C10 114.36(15)
C8 C9 H9A 108.7
C10 C9 H9A 108.7
C8 C9 H9B 108.7
C10 C9 H9B 108.7
H9A C9 H9B 107.6
O3 C10 O2 123.6(2)
O3 C10 C9 126.28(19)
O2 C10 C9 110.06(16)
O2 C11 H11A 109.5
O2 C11 H11B 109.5
H11A C11 H11B 109.5
O2 C11 H11C 109.5
H11A C11 H11C 109.5
H11B C11 H11C 109.5
S C12 H12A 109.5
S C12 H12B 109.5
H12A C12 H12B 109.5
S C12 H12C 109.5
H12A C12 H12C 109.5
H12B C12 H12C 109.5

loop_
_geom_bond_atom_site_label_1
_geom_bond_atom_site_label_2
_geom_bond_distance
Cl C4 1.748(2)
S O4 1.4950(17)
S C1 1.7613(18)
S C12 1.794(2)
O1 C8 1.376(2)
O1 C7 1.377(2)
O2 C10 1.327(2)
O2 C11 1.454(3)
O3 C10 1.194(2)
C1 C8 1.350(2)
C1 C2 1.443(3)
C2 C7 1.394(3)
C2 C3 1.396(3)
C3 C4 1.378(3)
C3 H3 0.94(2)
C4 C5 1.391(3)
C5 C6 1.381(3)
C5 H5 0.9300
C6 C7 1.380(3)
C6 H6 0.9300
C8 C9 1.482(3)
C9 C10 1.504(3)
C9 H9A 0.9700
C9 H9B 0.9700
C11 H11A 0.9600
C11 H11B 0.9600
C11 H11C 0.9600
C12 H12A 0.9600
C12 H12B 0.9600
C12 H12C 0.9600

loop_
_geom_hbond_atom_site_label_D
_geom_hbond_atom_site_label_H
_geom_hbond_atom_site_label_A
_geom_hbond_site_symmetry_A
_geom_hbond_distance_DH
_geom_hbond_distance_HA
_geom_hbond_distance_DA
_geom_hbond_angle_DHA
C11 H11C Cg1 1_565 0.96 2.92 3.858(2) 165.2
C3 H3 O4 2_566 0.94(2) 2.41(2) 3.320(3) 162.7(17)
C9 H9B O1 2_667 0.97 2.59 3.550(2) 172.3
C9 H9A O4 2_666 0.97 2.23 3.183(3) 168.9

loop_
_geom_torsion_atom_site_label_1
_geom_torsion_atom_site_label_2
_geom_torsion_atom_site_label_3
_geom_torsion_atom_site_label_4
_geom_torsion
O4 S C1 C8 129.68(17)
C12 S C1 C8 -120.88(18)
O4 S C1 C2 -43.19(19)
C12 S C1 C2 66.26(19)
C8 C1 C2 C7 -0.4(2)
S C1 C2 C7 173.45(14)
C8 C1 C2 C3 178.8(2)
S C1 C2 C3 -7.4(3)
C7 C2 C3 C4 -0.2(3)
C1 C2 C3 C4 -179.2(2)
C2 C3 C4 C5 -1.0(3)
C2 C3 C4 Cl 178.26(14)
C3 C4 C5 C6 1.0(3)
Cl C4 C5 C6 -178.22(16)
C4 C5 C6 C7 0.2(3)
C8 O1 C7 C6 179.08(18)
C8 O1 C7 C2 -1.22(19)
C5 C6 C7 O1 178.32(18)
C5 C6 C7 C2 -1.4(3)
C3 C2 C7 O1 -178.32(15)
C1 C2 C7 O1 1.0(2)
C3 C2 C7 C6 1.4(3)
C1 C2 C7 C6 -179.31(18)
C2 C1 C8 O1 -0.4(2)
S C1 C8 O1 -174.49(13)
C2 C1 C8 C9 -179.77(19)
S C1 C8 C9 6.1(3)
C7 O1 C8 C1 1.0(2)
C7 O1 C8 C9 -179.52(15)
C1 C8 C9 C10 60.7(3)
O1 C8 C9 C10 -118.61(18)
C11 O2 C10 O3 0.5(4)
C11 O2 C10 C9 179.1(2)
C8 C9 C10 O3 -10.1(3)
C8 C9 C10 O2 171.31(17)
